data_2208961
loop_
_publ_author_name
'Dorazco-Gonzalez, Alejandro'
'Toscano, Ruben A.'
'G\'omez-Vidales, Virginia'
'Vald\'es-Mart\'inez, Jes\'us'

_publ_section_title
;
 Ethylenediammonium
 tetraaquabis(pyridine-3,5-dicarboxylato-\k<i>N</i>)cuprate(II)
 dihydrate
;
_journal_issue 5
_journal_name_full 'Acta Crystallographica Section E'
_journal_page_first m1027
_journal_page_last m1029
_journal_paper_doi 10.1107/S1600536806012517
_journal_volume 62
_journal_year 2006
_chemical_formula_iupac '(C2 H10 N2) [Cu (C7 H3 N O4)2 (H2 O)4], 2H2 O'
_chemical_formula_moiety 'C2 H10 N2 2+, C14 H14 Cu N2 O12 2-, 2H2 O'
_chemical_formula_sum 'C16 H28 Cu N4 O14'
_chemical_formula_weight 563.96
_chemical_name_systematic
;
Ethylenediammonium tetraaquabis(pyridine-3,5-dicarboxylato-\kN)copper(II)
dihydrate
;
_space_group_IT_number 2
_symmetry_cell_setting triclinic
_symmetry_space_group_name_Hall '-P 1'
_symmetry_space_group_name_H-M 'P -1'
_atom_sites_solution_hydrogens geom
_atom_sites_solution_primary direct
_atom_sites_solution_secondary difmap
_audit_creation_method SHELXL-97
_cell_angle_alpha 77.574(2)
_cell_angle_beta 74.588(2)
_cell_angle_gamma 67.8650(10)
_cell_formula_units_Z 1
_cell_length_a 6.8700(10)
_cell_length_b 8.4760(10)
_cell_length_c 10.9870(10)
_cell_measurement_reflns_used 3572
_cell_measurement_temperature 294(2)
_cell_measurement_theta_max 25.37
_cell_measurement_theta_min 2.62
_cell_volume 566.55(12)
_computing_cell_refinement 'SAINT-Plus (Bruker, 1999)'
_computing_data_collection 'SMART (Bruker, 1999)'
_computing_data_reduction SAINT-Plus
_computing_molecular_graphics 'X-SEED (Version 2.0; Barbour, 2001)'
_computing_publication_material 'SHELXTL and enCIFer (Allen <i>et al.</i>,  2004)'
_computing_structure_refinement SHELXTL
_computing_structure_solution 'SHELXTL (Sheldrick, 2000)'
_diffrn_ambient_temperature 294(2)
_diffrn_detector_area_resol_mean 0.661
_diffrn_measured_fraction_theta_full 0.994
_diffrn_measured_fraction_theta_max 0.994
_diffrn_measurement_device_type 'Bruker SMART APEX CCD'
_diffrn_measurement_method \w
_diffrn_radiation_monochromator graphite
_diffrn_radiation_source 'fine-focus sealed tube'
_diffrn_radiation_type MoK\a
_diffrn_radiation_wavelength 0.71073
_diffrn_reflns_av_R_equivalents 0.0292
_diffrn_reflns_av_sigmaI/netI 0.0374
_diffrn_reflns_limit_h_max 8
_diffrn_reflns_limit_h_min -8
_diffrn_reflns_limit_k_max 10
_diffrn_reflns_limit_k_min -10
_diffrn_reflns_limit_l_max 13
_diffrn_reflns_limit_l_min -13
_diffrn_reflns_number 4800
_diffrn_reflns_theta_full 25.37
_diffrn_reflns_theta_max 25.37
_diffrn_reflns_theta_min 1.94
_diffrn_standards_decay_% 0
_exptl_absorpt_coefficient_mu 1.044
_exptl_absorpt_correction_T_max 0.9577
_exptl_absorpt_correction_T_min 0.8169
_exptl_absorpt_correction_type analytrical
_exptl_absorpt_process_details '(Sheldrick, 2000)'
_exptl_crystal_colour blue
_exptl_crystal_density_diffrn 1.653
_exptl_crystal_density_method 'not measured'
_exptl_crystal_description prism
_exptl_crystal_F_000 293
_exptl_crystal_size_max 0.198
_exptl_crystal_size_mid 0.126
_exptl_crystal_size_min 0.042
_refine_diff_density_max 0.368
_refine_diff_density_min -0.311
_refine_ls_extinction_method none
_refine_ls_goodness_of_fit_ref 1.045
_refine_ls_hydrogen_treatment mixed
_refine_ls_matrix_type full
_refine_ls_number_parameters 169
_refine_ls_number_reflns 2073
_refine_ls_number_restraints 3
_refine_ls_restrained_S_all 1.045
_refine_ls_R_factor_all 0.0325
_refine_ls_R_factor_gt 0.0291
_refine_ls_shift/su_max 0.000
_refine_ls_shift/su_mean 0.000
_refine_ls_structure_factor_coef Fsqd
_refine_ls_weighting_details 'calc w=1/[\s^2^(Fo^2^)+(0.0357P)^2^] where P=(Fo^2^+2Fc^2^)/3'
_refine_ls_weighting_scheme calc
_refine_ls_wR_factor_gt 0.0680
_refine_ls_wR_factor_ref 0.0695
_reflns_number_gt 1882
_reflns_number_total 2073
_reflns_threshold_expression I>2\s(I)
_cod_data_source_file ng2028.cif
_cod_data_source_block I
_cod_database_code 2208961
_cod_database_fobs_code 2208961

loop_
_symmetry_equiv_pos_as_xyz
'x, y, z'
'-x, -y, -z'

loop_
_atom_site_type_symbol
_atom_site_label
_atom_site_fract_x
_atom_site_fract_y
_atom_site_fract_z
_atom_site_U_iso_or_equiv
_atom_site_adp_type
_atom_site_calc_flag
_atom_site_refinement_flags
_atom_site_occupancy
Cu Cu 0.5000 0.5000 0.5000 0.02722(13) Uani d S 1
O O1 0.7886(3) 0.06461(18) 0.13781(13) 0.0386(4) Uani d . 1
O O2 0.8160(3) -0.19806(17) 0.23504(13) 0.0389(4) Uani d . 1
O O3 0.8708(2) -0.31862(17) 0.70174(14) 0.0367(4) Uani d . 1
O O4 0.7163(3) -0.09359(19) 0.80747(14) 0.0470(4) Uani d . 1
O O5 0.2402(2) 0.46258(17) 0.60306(15) 0.0431(4) Uani d . 1
H H5A 0.1234 0.5437 0.6238 0.065 Uiso d R 1
H H5B 0.2328 0.3714 0.6516 0.065 Uiso d R 1
N N1 0.6356(2) 0.24741(19) 0.48379(15) 0.0246(4) Uani d . 1
C C2 0.6815(3) 0.1874(2) 0.37300(18) 0.0245(4) Uani d . 1
H H2 0.6588 0.2659 0.3003 0.029 Uiso calc R 1
C C3 0.7615(3) 0.0134(2) 0.36104(18) 0.0245(4) Uani d . 1
C C4 0.7993(3) -0.1017(2) 0.46989(18) 0.0245(4) Uani d . 1
H H4 0.8555 -0.2191 0.4652 0.029 Uiso calc R 1
C C5 0.7538(3) -0.0421(2) 0.58488(18) 0.0235(4) Uani d . 1
C C6 0.6707(3) 0.1339(2) 0.58808(18) 0.0248(4) Uani d . 1
H H6 0.6382 0.1748 0.6657 0.030 Uiso calc R 1
C C7 0.7919(3) -0.0433(2) 0.23450(19) 0.0279(4) Uani d . 1
C C8 0.7832(3) -0.1607(2) 0.70853(19) 0.0273(4) Uani d . 1
C C9 0.9226(3) 0.4520(3) 0.0202(2) 0.0342(5) Uani d . 1
H H9A 0.8448 0.4697 0.1066 0.041 Uiso calc R 1
H H9B 0.8195 0.4949 -0.0349 0.041 Uiso calc R 1
N N2 1.0391(3) 0.2668(2) 0.01366(17) 0.0323(4) Uani d D 1
H H2A 1.132(3) 0.230(3) 0.058(2) 0.049 Uiso d D 1
H H2B 1.090(4) 0.246(3) -0.0623(16) 0.049 Uiso d D 1
H H2C 0.952(3) 0.214(3) 0.043(2) 0.049 Uiso d D 1
O O6 0.3544(3) 0.5454(2) 0.29936(18) 0.0571(5) Uani d . 1
H H6A 0.2709 0.4900 0.3055 0.086 Uiso d R 1
H H6B 0.3696 0.6068 0.2277 0.086 Uiso d R 1
O O7 0.5713(3) 0.2142(2) -0.07924(17) 0.0618(5) Uani d . 1
H H7A 0.6018 0.1858 -0.0057 0.093 Uiso d R 1
H H7B 0.5969 0.1247 -0.1123 0.093 Uiso d R 1

loop_
_atom_site_aniso_label
_atom_site_aniso_U_11
_atom_site_aniso_U_22
_atom_site_aniso_U_33
_atom_site_aniso_U_12
_atom_site_aniso_U_13
_atom_site_aniso_U_23
Cu 0.0327(2) 0.01446(18) 0.0300(2) -0.00753(14) 0.00087(14) -0.00385(14)
O1 0.0600(10) 0.0330(8) 0.0267(8) -0.0232(7) -0.0094(7) 0.0027(7)
O2 0.0656(10) 0.0253(8) 0.0265(8) -0.0202(7) -0.0010(7) -0.0063(6)
O3 0.0422(9) 0.0202(7) 0.0366(8) -0.0039(6) -0.0034(7) 0.0009(6)
O4 0.0719(11) 0.0306(8) 0.0265(8) -0.0017(8) -0.0129(8) -0.0040(7)
O5 0.0365(8) 0.0188(7) 0.0587(10) -0.0080(6) 0.0100(7) -0.0008(7)
N1 0.0282(9) 0.0171(8) 0.0275(9) -0.0076(6) -0.0040(7) -0.0032(7)
C2 0.0280(10) 0.0200(9) 0.0234(10) -0.0082(8) -0.0034(8) -0.0010(8)
C3 0.0245(10) 0.0212(10) 0.0270(10) -0.0090(8) -0.0031(8) -0.0023(8)
C4 0.0251(10) 0.0179(9) 0.0301(11) -0.0069(7) -0.0045(8) -0.0048(8)
C5 0.0221(9) 0.0207(9) 0.0268(10) -0.0072(7) -0.0042(8) -0.0022(8)
C6 0.0295(10) 0.0210(9) 0.0240(10) -0.0091(8) -0.0033(8) -0.0047(8)
C7 0.0311(11) 0.0255(10) 0.0270(11) -0.0116(8) -0.0019(8) -0.0044(9)
C8 0.0259(10) 0.0231(10) 0.0301(11) -0.0058(8) -0.0061(8) -0.0014(9)
C9 0.0424(13) 0.0262(11) 0.0324(12) -0.0108(9) -0.0067(10) -0.0031(9)
N2 0.0481(12) 0.0240(9) 0.0260(10) -0.0144(8) -0.0068(8) -0.0024(8)
O6 0.0775(13) 0.0377(9) 0.0711(12) -0.0265(9) -0.0397(10) 0.0060(9)
O7 0.0963(15) 0.0413(10) 0.0453(10) -0.0159(10) -0.0242(10) -0.0020(8)

loop_
_atom_type_symbol
_atom_type_description
_atom_type_scat_dispersion_real
_atom_type_scat_dispersion_imag
_atom_type_scat_source
C C 0.0033 0.0016 'International Tables Vol C Tables 4.2.6.8 and 6.1.1.4'
H H 0.0000 0.0000 'International Tables Vol C Tables 4.2.6.8 and 6.1.1.4'
N N 0.0061 0.0033 'International Tables Vol C Tables 4.2.6.8 and 6.1.1.4'
O O 0.0106 0.0060 'International Tables Vol C Tables 4.2.6.8 and 6.1.1.4'
Cu Cu 0.3201 1.2651 'International Tables Vol C Tables 4.2.6.8 and 6.1.1.4'

loop_
_geom_angle_atom_site_label_1
_geom_angle_atom_site_label_2
_geom_angle_atom_site_label_3
_geom_angle_site_symmetry_1
_geom_angle_site_symmetry_3
_geom_angle
_geom_angle_publ_flag
N1 Cu N1 . 2_666 180.0 ?
O5 Cu N1 . . 90.02(6) y
O5 Cu N1 2_666 . 89.98(6) ?
O5 Cu N1 . 2_666 89.98(6) ?
O5 Cu N1 2_666 2_666 90.02(6) ?
N1 Cu O6 . . 89.10(6) y
N1 Cu O6 2_666 . 90.90(6) ?
O5 Cu O5 . 2_666 180.0000(10) ?
O5 Cu O6 . . 89.80(6) y
O5 Cu O6 2_666 . 90.20(6) ?
Cu O5 H5A . . 123.4 ?
Cu O5 H5B . . 126.1 ?
H5A O5 H5B . . 108.1 ?
C2 N1 C6 . . 118.21(16) ?
C2 N1 Cu . . 122.17(13) ?
C6 N1 Cu . . 119.52(12) ?
N1 C2 C3 . . 123.20(17) ?
N1 C2 H2 . . 118.4 ?
C3 C2 H2 . . 118.4 ?
C4 C3 C2 . . 117.58(17) ?
C4 C3 C7 . . 122.64(17) ?
C2 C3 C7 . . 119.69(17) ?
C5 C4 C3 . . 120.01(17) ?
C5 C4 H4 . . 120.0 ?
C3 C4 H4 . . 120.0 ?
C4 C5 C6 . . 118.38(17) ?
C4 C5 C8 . . 122.79(17) ?
C6 C5 C8 . . 118.80(17) ?
N1 C6 C5 . . 122.61(17) ?
N1 C6 H6 . . 118.7 ?
C5 C6 H6 . . 118.7 ?
O1 C7 O2 . . 124.59(18) ?
O1 C7 C3 . . 118.56(17) ?
O2 C7 C3 . . 116.84(17) ?
O4 C8 O3 . . 125.51(19) ?
O4 C8 C5 . . 117.11(17) ?
O3 C8 C5 . . 117.37(17) ?
N2 C9 C9 . 2_765 110.0(2) ?
N2 C9 H9A . . 109.7 ?
C9 C9 H9A 2_765 . 109.7 ?
N2 C9 H9B . . 109.7 ?
C9 C9 H9B 2_765 . 109.7 ?
H9A C9 H9B . . 108.2 ?
C9 N2 H2A . . 110.3(17) ?
C9 N2 H2B . . 111.5(17) ?
H2A N2 H2B . . 113(2) ?
C9 N2 H2C . . 108.7(17) ?
H2A N2 H2C . . 108(2) ?
H2B N2 H2C . . 105(2) ?
Cu O6 H6A . . 114.1 ?
Cu O6 H6B . . 133.2 ?
H6A O6 H6B . . 112.7 ?
H7A O7 H7B . . 109.8 ?

loop_
_geom_bond_atom_site_label_1
_geom_bond_atom_site_label_2
_geom_bond_site_symmetry_2
_geom_bond_distance
_geom_bond_publ_flag
Cu N1 . 2.0140(15) y
Cu N1 2_666 2.0140(15) ?
Cu O5 . 1.9409(14) y
Cu O5 2_666 1.9409(14) ?
Cu O6 . 2.5545(16) y
O1 C7 . 1.243(2) ?
O2 C7 . 1.257(2) ?
O3 C8 . 1.253(2) ?
O4 C8 . 1.233(2) ?
O5 H5A . 0.8500 ?
O5 H5B . 0.8500 ?
N1 C2 . 1.335(2) ?
N1 C6 . 1.339(2) ?
C2 C3 . 1.389(3) ?
C2 H2 . 0.9300 ?
C3 C4 . 1.386(3) ?
C3 C7 . 1.505(3) ?
C4 C5 . 1.376(3) ?
C4 H4 . 0.9300 ?
C5 C6 . 1.386(2) ?
C5 C8 . 1.518(3) ?
C6 H6 . 0.9300 ?
C9 N2 . 1.477(3) ?
C9 C9 2_765 1.495(4) ?
C9 H9A . 0.9700 ?
C9 H9B . 0.9700 ?
N2 H2A . 0.833(16) ?
N2 H2B . 0.843(16) ?
N2 H2C . 0.836(16) ?
O6 H6A . 0.8500 ?
O6 H6B . 0.8501 ?
O7 H7A . 0.8500 ?
O7 H7B . 0.8500 ?

loop_
_geom_hbond_atom_site_label_D
_geom_hbond_atom_site_label_H
_geom_hbond_atom_site_label_A
_geom_hbond_site_symmetry_A
_geom_hbond_distance_DH
_geom_hbond_distance_HA
_geom_hbond_distance_DA
_geom_hbond_angle_DHA
O5 H5A O3 1_465 0.85 1.79 2.6289(19) 166.5
O5 H5B O2 2_656 0.85 1.78 2.6289(19) 172.2
O6 H6A O3 2_656 0.85 2.05 2.890(2) 167.2
O6 H6B O7 2_665 0.85 2.04 2.875(2) 166.0
O7 H7A O1 . 0.85 2.14 2.947(2) 158.8
O7 H7B O4 1_554 0.85 2.01 2.851(2) 169.1
N2 H2A O4 2_756 0.833(16) 1.944(18) 2.738(2) 159(2)
N2 H2B O2 2_755 0.843(16) 1.915(17) 2.757(2) 176(2)
N2 H2C O1 . 0.836(16) 1.957(17) 2.780(2) 168(2)

loop_
_geom_torsion_atom_site_label_1
_geom_torsion_atom_site_label_2
_geom_torsion_atom_site_label_3
_geom_torsion_atom_site_label_4
_geom_torsion_site_symmetry_1
_geom_torsion
_geom_torsion_publ_flag
O5 Cu N1 C2 . 112.62(16) ?
O5 Cu N1 C2 2_577 176.58(13) ?
N1 Cu N1 C2 2_577 166.22(13) ?
O6 Cu N1 C2 . 22.82(16) ?
O5 Cu N1 C6 . -63.56(16) ?
O5 Cu N1 C6 2_577 0.40(19) ?
N1 Cu N1 C6 2_577 -9.96(19) ?
O6 Cu N1 C6 . -153.36(16) ?
C6 N1 C2 C3 . 0.7(3) ?
Cu N1 C2 C3 . -175.53(14) ?
N1 C2 C3 C4 . -1.5(3) ?
N1 C2 C3 C7 . 175.05(17) ?
C2 C3 C4 C5 . 1.2(3) ?
C7 C3 C4 C5 . -175.28(17) ?
C3 C4 C5 C6 . -0.1(3) ?
C3 C4 C5 C8 . 177.65(17) ?
C2 N1 C6 C5 . 0.4(3) ?
Cu N1 C6 C5 . 176.80(14) ?
C4 C5 C6 N1 . -0.7(3) ?
C8 C5 C6 N1 . -178.61(16) ?
C4 C3 C7 O1 . -168.58(18) ?
C2 C3 C7 O1 . 15.0(3) y
C4 C3 C7 O2 . 12.5(3) ?
C2 C3 C7 O2 . -163.87(18) ?
C4 C5 C8 O4 . -172.55(19) ?
C6 C5 C8 O4 . 5.2(3) y
C4 C5 C8 O3 . 6.5(3) ?
C6 C5 C8 O3 . -175.69(17) ?
